data_7113600
loop_
_publ_author_name
'Collin, Jacqueline'
'Daran, Jean-Claude'
'Schulz, Emmanuelle'
'Trifonov, Alexander'

_publ_section_title
;
 Lanthanide complexes derived from (R)-1,1'-binaphthyl-2,2'-bis(neopentylamine)
 -- {Li(THF)4}{Ln[(R)-C20H12N2(C10H22)]2} (Ln = Sm, Yb) -- novel catalysts
 for enantioselective intramolecular hydroamination
;
_journal_coden_ASTM CHCOFS
_journal_issue 24
_journal_name_full
;
 Chemical Communications (Cambridge, United Kingdom)
;
_journal_page_first 3048
_journal_page_last 3049
_journal_paper_doi 10.1039/b310954b
_journal_year 2003
_chemical_absolute_configuration rmad
_chemical_compound_source 'synthesis as described'
_chemical_formula_moiety 'C60 H68 N4 Yb, C16 H32 Li O4 '
_chemical_formula_sum 'C76 H100 Li N4 O4 Yb'
_chemical_formula_weight 1313.58
_space_group_IT_number 19
_symmetry_cell_setting orthorhombic
_symmetry_Int_Tables_number 19
_symmetry_space_group_name_Hall 'P 2ac 2ab'
_symmetry_space_group_name_H-M 'P 21 21 21'
_atom_sites_solution_hydrogens geom
_atom_sites_solution_primary direct
_atom_sites_solution_secondary difmap
_audit_creation_method SHELXL-97
_cell_angle_alpha 90.00
_cell_angle_beta 90.00
_cell_angle_gamma 90.00
_cell_formula_units_Z 4
_cell_length_a 11.0896(6)
_cell_length_b 24.9395(12)
_cell_length_c 25.1973(11)
_cell_measurement_reflns_used 10733
_cell_measurement_temperature 180
_cell_measurement_theta_max 26
_cell_measurement_theta_min 3.16
_cell_volume 6968.8(6)
_computing_cell_refinement 'Crysalis RED 1.69'
_computing_data_collection 'Crysalis CCD 1.69'
_computing_data_reduction 'Crysalis RED 1.69'
_computing_molecular_graphics 'Ortep-3 for Windows (Farrugia, 1997)'
_computing_publication_material 'WinGX publication routines (Farrugia, 1999)'
_computing_structure_refinement 'SHELXL-97 (Sheldrick, 1997)'
_computing_structure_solution 'SIR97 (Altomare et al., 1997)'
_diffrn_ambient_temperature 180
_diffrn_measured_fraction_theta_full 0.997
_diffrn_measured_fraction_theta_max 0.997
_diffrn_measurement_device_type 'Oxford-Diffraction XCALIBUR'
_diffrn_measurement_method \w-\f
_diffrn_radiation_monochromator graphite
_diffrn_radiation_source 'fine-focus sealed tube'
_diffrn_radiation_type MoK\a
_diffrn_radiation_wavelength 0.71073
_diffrn_reflns_av_R_equivalents 0.0614
_diffrn_reflns_av_sigmaI/netI 0.0586
_diffrn_reflns_limit_h_max 10
_diffrn_reflns_limit_h_min -13
_diffrn_reflns_limit_k_max 30
_diffrn_reflns_limit_k_min -30
_diffrn_reflns_limit_l_max 30
_diffrn_reflns_limit_l_min -31
_diffrn_reflns_number 51786
_diffrn_reflns_theta_full 26.06
_diffrn_reflns_theta_max 26.00
_diffrn_reflns_theta_min 3.16
_diffrn_standards_decay_% 0.1
_diffrn_standards_interval_count 0
_diffrn_standards_interval_time 0
_diffrn_standards_number 0
_exptl_absorpt_coefficient_mu 1.392
_exptl_absorpt_correction_T_max 0.766
_exptl_absorpt_correction_T_min 0.583
_exptl_absorpt_correction_type multi-scan
_exptl_absorpt_process_details
;
[c.f. r.h. blessing, acta cryst. (1995), a51, 33-38]
;
_exptl_crystal_colour purple
_exptl_crystal_density_diffrn 1.252
_exptl_crystal_density_method 'not measured'
_exptl_crystal_description prism
_exptl_crystal_F_000 2756
_exptl_crystal_size_max 0.49
_exptl_crystal_size_mid 0.31
_exptl_crystal_size_min 0.18
_refine_diff_density_max 1.555
_refine_diff_density_min -0.971
_refine_diff_density_rms 0.072
_refine_ls_abs_structure_details 'Flack H D (1983), Acta Cryst. A39, 876-881'
_refine_ls_abs_structure_Flack 0.035(5)
_refine_ls_extinction_method none
_refine_ls_goodness_of_fit_ref 0.987
_refine_ls_hydrogen_treatment constr
_refine_ls_matrix_type full
_refine_ls_number_parameters 825
_refine_ls_number_reflns 13753
_refine_ls_number_restraints 982
_refine_ls_restrained_S_all 0.961
_refine_ls_R_factor_all 0.0389
_refine_ls_R_factor_gt 0.0325
_refine_ls_shift/su_max 0.004
_refine_ls_shift/su_mean 0.000
_refine_ls_structure_factor_coef Fsqd
_refine_ls_weighting_details 'calc w=1/[\s^2^(Fo^2^)+(0.0292P)^2^+0.0000P] where P=(Fo^2^+2Fc^2^)/3'
_refine_ls_weighting_scheme calc
_refine_ls_wR_factor_gt 0.0637
_refine_ls_wR_factor_ref 0.0657
_reflns_number_gt 12085
_reflns_number_total 13754
_reflns_threshold_expression >2\s(I)
_cod_duplicate_entry 7103914
_cod_data_source_file b310954b.txt
_cod_data_source_block 3
_cod_original_formula_sum 'C76 H100 Li1 N4 O4 Yb1'
_cod_database_code 7113600

loop_
_symmetry_equiv_pos_as_xyz
'x, y, z'
'-x+1/2, -y, z+1/2'
'x+1/2, -y+1/2, -z'
'-x, y+1/2, -z+1/2'

loop_
_atom_site_label
_atom_site_type_symbol
_atom_site_fract_x
_atom_site_fract_y
_atom_site_fract_z
_atom_site_U_iso_or_equiv
_atom_site_adp_type
_atom_site_occupancy
_atom_site_symmetry_multiplicity
_atom_site_calc_flag
_atom_site_refinement_flags
_atom_site_disorder_assembly
_atom_site_disorder_group
Yb Yb 0.908483(13) 0.490792(6) 0.983556(6) 0.02056(4) Uani 1 1 d U . .
N1 N 0.9900(3) 0.40852(12) 0.97167(12) 0.0218(7) Uani 1 1 d U . .
N2 N 0.8285(2) 0.51702(11) 1.06283(10) 0.0221(6) Uani 1 1 d U . .
N3 N 1.0739(2) 0.54080(10) 0.97574(11) 0.0232(6) Uani 1 1 d U . .
N4 N 0.7489(2) 0.50377(12) 0.92981(10) 0.0214(6) Uani 1 1 d U . .
C11 C 1.0619(3) 0.38243(15) 0.93046(15) 0.0274(9) Uani 1 1 d U . .
H11A H 1.1010 0.3504 0.9460 0.033 Uiso 1 1 calc R . .
H11B H 1.1266 0.4073 0.9193 0.033 Uiso 1 1 calc R . .
C12 C 0.9908(4) 0.36517(15) 0.88106(16) 0.0303(9) Uani 1 1 d U . .
C13 C 0.8842(4) 0.33065(16) 0.89626(17) 0.0436(11) Uani 1 1 d U . .
H13A H 0.8264 0.3521 0.9166 0.065 Uiso 1 1 calc R . .
H13B H 0.9120 0.3004 0.9179 0.065 Uiso 1 1 calc R . .
H13C H 0.8451 0.3170 0.8641 0.065 Uiso 1 1 calc R . .
C14 C 1.0769(5) 0.33236(17) 0.84601(17) 0.0515(12) Uani 1 1 d U . .
H14A H 1.0365 0.3232 0.8126 0.077 Uiso 1 1 calc R . .
H14B H 1.1000 0.2994 0.8646 0.077 Uiso 1 1 calc R . .
H14C H 1.1492 0.3536 0.8384 0.077 Uiso 1 1 calc R . .
C15 C 0.9500(4) 0.41427(16) 0.84996(17) 0.0361(11) Uani 1 1 d U . .
H15A H 0.8948 0.4356 0.8718 0.054 Uiso 1 1 calc R . .
H15B H 0.9085 0.4028 0.8176 0.054 Uiso 1 1 calc R . .
H15C H 1.0204 0.4360 0.8405 0.054 Uiso 1 1 calc R . .
C21 C 0.7727(4) 0.56970(15) 1.07175(15) 0.0290(9) Uani 1 1 d U . .
H21A H 0.6872 0.5676 1.0606 0.035 Uiso 1 1 calc R . .
H21B H 0.8129 0.5960 1.0483 0.035 Uiso 1 1 calc R . .
C22 C 0.7769(4) 0.59155(16) 1.12901(16) 0.0344(10) Uani 1 1 d U . .
C23 C 0.7033(4) 0.55802(18) 1.16720(16) 0.0463(12) Uani 1 1 d U . .
H23A H 0.6182 0.5593 1.1569 0.069 Uiso 1 1 calc R . .
H23B H 0.7125 0.5722 1.2032 0.069 Uiso 1 1 calc R . .
H23C H 0.7317 0.5208 1.1662 0.069 Uiso 1 1 calc R . .
C24 C 0.9062(5) 0.59408(19) 1.14820(18) 0.0562(12) Uani 1 1 d U . .
H24A H 0.9421 0.5582 1.1465 0.084 Uiso 1 1 calc R . .
H24B H 0.9079 0.6070 1.1849 0.084 Uiso 1 1 calc R . .
H24C H 0.9522 0.6186 1.1256 0.084 Uiso 1 1 calc R . .
C25 C 0.7219(5) 0.64849(18) 1.1263(2) 0.0593(14) Uani 1 1 d U . .
H25A H 0.7665 0.6700 1.1003 0.089 Uiso 1 1 calc R . .
H25B H 0.7272 0.6655 1.1613 0.089 Uiso 1 1 calc R . .
H25C H 0.6372 0.6461 1.1155 0.089 Uiso 1 1 calc R . .
C31 C 1.1843(3) 0.53223(14) 1.00573(14) 0.0255(8) Uani 1 1 d U . .
H31A H 1.2386 0.5093 0.9843 0.031 Uiso 1 1 calc R . .
H31B H 1.1639 0.5121 1.0384 0.031 Uiso 1 1 calc R . .
C32 C 1.2543(3) 0.58334(15) 1.02186(16) 0.0291(8) Uani 1 1 d U . .
C33 C 1.1709(4) 0.61979(18) 1.05372(18) 0.0424(11) Uani 1 1 d U . .
H33A H 1.2163 0.6510 1.0664 0.064 Uiso 1 1 calc R . .
H33B H 1.1386 0.6000 1.0841 0.064 Uiso 1 1 calc R . .
H33C H 1.1043 0.6318 1.0311 0.064 Uiso 1 1 calc R . .
C34 C 1.2991(4) 0.61372(16) 0.97281(17) 0.0414(11) Uani 1 1 d U . .
H34A H 1.2303 0.6228 0.9501 0.062 Uiso 1 1 calc R . .
H34B H 1.3557 0.5911 0.9530 0.062 Uiso 1 1 calc R . .
H34C H 1.3398 0.6467 0.9840 0.062 Uiso 1 1 calc R . .
C35 C 1.3613(4) 0.5658(2) 1.05533(18) 0.0488(12) Uani 1 1 d U . .
H35A H 1.4173 0.5451 1.0333 0.073 Uiso 1 1 calc R . .
H35B H 1.3329 0.5435 1.0848 0.073 Uiso 1 1 calc R . .
H35C H 1.4026 0.5975 1.0694 0.073 Uiso 1 1 calc R . .
C41 C 0.6351(3) 0.47580(15) 0.93630(14) 0.0264(9) Uani 1 1 d U . .
H41A H 0.5853 0.4965 0.9616 0.032 Uiso 1 1 calc R . .
H41B H 0.6522 0.4407 0.9530 0.032 Uiso 1 1 calc R . .
C42 C 0.5584(3) 0.46552(16) 0.88610(16) 0.0322(9) Uani 1 1 d U . .
C43 C 0.4505(4) 0.43177(18) 0.90333(19) 0.0417(11) Uani 1 1 d U . .
H43A H 0.4053 0.4509 0.9308 0.063 Uiso 1 1 calc R . .
H43B H 0.4790 0.3974 0.9175 0.063 Uiso 1 1 calc R . .
H43C H 0.3981 0.4252 0.8727 0.063 Uiso 1 1 calc R . .
C44 C 0.5141(3) 0.51782(17) 0.86174(15) 0.0355(10) Uani 1 1 d U . .
H44A H 0.4651 0.5100 0.8303 0.053 Uiso 1 1 calc R . .
H44B H 0.5834 0.5398 0.8515 0.053 Uiso 1 1 calc R . .
H44C H 0.4651 0.5373 0.8878 0.053 Uiso 1 1 calc R . .
C45 C 0.6324(4) 0.43529(19) 0.84436(18) 0.0467(12) Uani 1 1 d U . .
H45A H 0.5812 0.4271 0.8137 0.070 Uiso 1 1 calc R . .
H45B H 0.6630 0.4019 0.8597 0.070 Uiso 1 1 calc R . .
H45C H 0.7003 0.4576 0.8330 0.070 Uiso 1 1 calc R . .
C101 C 0.3760(5) 0.8095(2) 0.3112(2) 0.0693(16) Uani 1 1 d U . .
H10A H 0.3491 0.7890 0.3426 0.083 Uiso 1 1 calc R . .
H10B H 0.3409 0.8459 0.3129 0.083 Uiso 1 1 calc R . .
C102 C 0.5098(6) 0.8123(3) 0.3093(3) 0.099(2) Uani 1 1 d U . .
H10C H 0.5459 0.7846 0.3325 0.119 Uiso 1 1 calc R . .
H10D H 0.5383 0.8480 0.3210 0.119 Uiso 1 1 calc R . .
C103 C 0.5433(7) 0.8026(3) 0.2524(4) 0.124(3) Uani 1 1 d U . .
H10E H 0.5949 0.7704 0.2492 0.149 Uiso 1 1 calc R . .
H10F H 0.5876 0.8338 0.2379 0.149 Uiso 1 1 calc R . .
C104 C 0.4263(6) 0.7946(2) 0.2232(3) 0.0879(18) Uani 1 1 d U . .
H10G H 0.4036 0.8275 0.2036 0.105 Uiso 1 1 calc R . .
H10H H 0.4330 0.7646 0.1977 0.105 Uiso 1 1 calc R . .
C111 C 1.0352(3) 0.40531(13) 1.02150(17) 0.0232(7) Uani 1 1 d U . .
C112 C 0.9574(3) 0.41748(15) 1.06511(15) 0.0208(8) Uani 1 1 d U . .
C113 C 1.0047(3) 0.42060(15) 1.11771(15) 0.0256(9) Uani 1 1 d U . .
C114 C 0.9327(3) 0.43303(15) 1.16210(15) 0.0286(9) Uani 1 1 d U . .
H114 H 0.8492 0.4397 1.1572 0.034 Uiso 1 1 calc R . .
C115 C 0.9801(4) 0.43568(18) 1.21196(16) 0.0357(10) Uani 1 1 d U . .
H115 H 0.9299 0.4455 1.2409 0.043 Uiso 1 1 calc R . .
C116 C 1.1019(4) 0.42410(16) 1.22105(16) 0.0401(10) Uani 1 1 d U . .
H116 H 1.1338 0.4256 1.2560 0.048 Uiso 1 1 calc R . .
C117 C 1.1747(4) 0.41069(16) 1.17943(17) 0.0360(10) Uani 1 1 d U . .
H117 H 1.2571 0.4024 1.1857 0.043 Uiso 1 1 calc R . .
C118 C 1.1292(3) 0.40899(15) 1.12719(16) 0.0284(9) Uani 1 1 d U . .
C119 C 1.2024(4) 0.39431(15) 1.08410(17) 0.0316(9) Uani 1 1 d U . .
H119 H 1.2845 0.3854 1.0904 0.038 Uiso 1 1 calc R . .
C120 C 1.1594(3) 0.39244(15) 1.03386(16) 0.0286(10) Uani 1 1 d U . .
H120 H 1.2123 0.3824 1.0059 0.034 Uiso 1 1 calc R . .
C201 C 0.3352(5) 0.6518(2) 0.2027(2) 0.0616(14) Uani 1 1 d U . .
H20A H 0.4094 0.6689 0.2166 0.074 Uiso 1 1 calc R . .
H20B H 0.3264 0.6617 0.1648 0.074 Uiso 1 1 calc R . .
C202 C 0.3425(5) 0.5917(2) 0.2086(2) 0.0697(15) Uani 1 1 d U . .
H20C H 0.3758 0.5746 0.1763 0.084 Uiso 1 1 calc R . .
H20D H 0.3918 0.5814 0.2397 0.084 Uiso 1 1 calc R . .
C203 C 0.2144(6) 0.5778(2) 0.2163(3) 0.089(2) Uani 1 1 d U . .
H20E H 0.2069 0.5439 0.2366 0.106 Uiso 1 1 calc R . .
H20F H 0.1736 0.5733 0.1816 0.106 Uiso 1 1 calc R . .
C204 C 0.1599(5) 0.6232(2) 0.2465(3) 0.0764(17) Uani 1 1 d U . .
H20G H 0.0746 0.6284 0.2362 0.092 Uiso 1 1 calc R . .
H20H H 0.1638 0.6163 0.2852 0.092 Uiso 1 1 calc R . .
C211 C 0.7616(3) 0.47104(14) 1.06575(13) 0.0213(8) Uani 1 1 d U . .
C212 C 0.8226(3) 0.42166(15) 1.05779(14) 0.0210(8) Uani 1 1 d U . .
C213 C 0.7540(3) 0.37327(14) 1.04912(14) 0.0212(8) Uani 1 1 d U . .
C214 C 0.8093(4) 0.32341(15) 1.03792(15) 0.0324(9) Uani 1 1 d U . .
H214 H 0.8948 0.3212 1.0370 0.039 Uiso 1 1 calc R . .
C215 C 0.7418(4) 0.27810(16) 1.02839(16) 0.0412(11) Uani 1 1 d U . .
H215 H 0.7811 0.2451 1.0209 0.049 Uiso 1 1 calc R . .
C216 C 0.6157(4) 0.28024(17) 1.02971(16) 0.0445(12) Uani 1 1 d U . .
H216 H 0.5697 0.2490 1.0223 0.053 Uiso 1 1 calc R . .
C217 C 0.5588(4) 0.32704(17) 1.04162(16) 0.0402(11) Uani 1 1 d U . .
H217 H 0.4732 0.3280 1.0429 0.048 Uiso 1 1 calc R . .
C218 C 0.6255(3) 0.37432(15) 1.05210(15) 0.0282(9) Uani 1 1 d U . .
C219 C 0.5688(3) 0.42319(16) 1.06506(14) 0.0312(9) Uani 1 1 d U . .
H219 H 0.4838 0.4239 1.0694 0.037 Uiso 1 1 calc R . .
C220 C 0.6318(3) 0.46896(15) 1.07153(14) 0.0241(8) Uani 1 1 d U . .
H220 H 0.5896 0.5009 1.0802 0.029 Uiso 1 1 calc R . .
C311 C 1.0747(3) 0.54172(13) 0.92116(14) 0.0210(7) Uani 1 1 d U . .
C312 C 0.9679(3) 0.55564(14) 0.89455(14) 0.0189(7) Uani 1 1 d U . .
C313 C 0.9602(3) 0.55222(14) 0.83804(15) 0.0218(8) Uani 1 1 d U . .
C314 C 0.8546(4) 0.56343(16) 0.81005(16) 0.0293(9) Uani 1 1 d U . .
H314 H 0.7841 0.5735 0.8290 0.035 Uiso 1 1 calc R . .
C315 C 0.8504(4) 0.56021(17) 0.75518(16) 0.0370(10) Uani 1 1 d U . .
H315 H 0.7766 0.5670 0.7372 0.044 Uiso 1 1 calc R . .
C316 C 0.9527(4) 0.54724(16) 0.72618(15) 0.0340(10) Uani 1 1 d U . .
H316 H 0.9497 0.5462 0.6885 0.041 Uiso 1 1 calc R . .
C317 C 1.0575(4) 0.53601(15) 0.75202(15) 0.0331(10) Uani 1 1 d U . .
H317 H 1.1271 0.5267 0.7321 0.040 Uiso 1 1 calc R . .
C318 C 1.0645(3) 0.53800(14) 0.80782(14) 0.0247(8) Uani 1 1 d U . .
C319 C 1.1718(3) 0.52592(15) 0.83570(15) 0.0292(9) Uani 1 1 d U . .
H319 H 1.2426 0.5173 0.8163 0.035 Uiso 1 1 calc R . .
C320 C 1.1761(3) 0.52631(14) 0.88946(15) 0.0255(9) Uani 1 1 d U . .
H320 H 1.2488 0.5160 0.9067 0.031 Uiso 1 1 calc R . .
C401 C 0.0501(7) 0.7423(3) 0.1489(3) 0.115(3) Uani 1 1 d U A .
H40A H 0.0183 0.7085 0.1640 0.138 Uiso 1 1 calc R . .
H40B H 0.1047 0.7332 0.1191 0.138 Uiso 1 1 calc R . .
C402 C -0.0495(7) 0.7755(2) 0.1296(3) 0.102(3) Uani 1 1 d U . .
H40C H -0.1280 0.7595 0.1397 0.122 Uiso 1 1 calc R . .
H40D H -0.0463 0.7788 0.0905 0.122 Uiso 1 1 calc R . .
C403 C -0.0333(6) 0.8287(2) 0.1553(3) 0.0829(18) Uani 1 1 d U . .
H40E H -0.0942 0.8343 0.1835 0.100 Uiso 1 1 calc R . .
H40F H -0.0403 0.8579 0.1289 0.100 Uiso 1 1 calc R . .
C404 C 0.0906(6) 0.82655(18) 0.1781(2) 0.0679(14) Uani 1 1 d U A .
H40G H 0.1500 0.8411 0.1525 0.082 Uiso 1 1 calc R . .
H40H H 0.0949 0.8479 0.2111 0.082 Uiso 1 1 calc R . .
C411 C 0.7543(3) 0.55884(15) 0.93418(14) 0.0212(8) Uani 1 1 d U . .
C412 C 0.8667(3) 0.58418(14) 0.92309(14) 0.0212(8) Uani 1 1 d U . .
C413 C 0.8812(3) 0.64034(14) 0.93222(14) 0.0258(9) Uani 1 1 d U . .
C414 C 0.9911(3) 0.66713(16) 0.92005(17) 0.0332(10) Uani 1 1 d U . .
H414 H 1.0565 0.6474 0.9056 0.040 Uiso 1 1 calc R . .
C415 C 1.0036(4) 0.72162(17) 0.9291(2) 0.0478(12) Uani 1 1 d U . .
H415 H 1.0770 0.7391 0.9202 0.057 Uiso 1 1 calc R . .
C416 C 0.9089(5) 0.75105(16) 0.9512(2) 0.0568(12) Uani 1 1 d U . .
H416 H 0.9189 0.7883 0.9579 0.068 Uiso 1 1 calc R . .
C417 C 0.8033(4) 0.72701(17) 0.96328(19) 0.0483(12) Uani 1 1 d U . .
H417 H 0.7401 0.7477 0.9785 0.058 Uiso 1 1 calc R . .
C418 C 0.7847(4) 0.67154(15) 0.95372(15) 0.0310(9) Uani 1 1 d U . .
C419 C 0.6733(4) 0.64569(16) 0.96263(15) 0.0330(10) Uani 1 1 d U . .
H419 H 0.6074 0.6659 0.9759 0.040 Uiso 1 1 calc R . .
C420 C 0.6580(3) 0.59247(16) 0.95264(14) 0.0262(9) Uani 1 1 d U . .
H420 H 0.5807 0.5770 0.9581 0.031 Uiso 1 1 calc R . .
O1 O 0.3397(3) 0.78281(14) 0.26311(15) 0.0627(9) Uani 1 1 d U . .
O2 O 0.2316(3) 0.66943(12) 0.23242(12) 0.0541(9) Uani 1 1 d U . .
O3 O 0.0792(4) 0.74461(13) 0.30665(14) 0.0679(10) Uani 1 1 d DU . .
C301 C 0.0729(10) 0.7106(4) 0.3549(3) 0.084(3) Uani 0.67 1 d PDU A 1
H30A H 0.0749 0.6722 0.3447 0.101 Uiso 0.67 1 calc PR A 1
H30B H 0.1431 0.7179 0.3780 0.101 Uiso 0.67 1 calc PR A 1
C302 C -0.0345(9) 0.7218(4) 0.3823(4) 0.083(3) Uani 0.67 1 d PDU A 1
H30C H -0.0168 0.7294 0.4201 0.099 Uiso 0.67 1 calc PR A 1
H30D H -0.0897 0.6907 0.3805 0.099 Uiso 0.67 1 calc PR A 1
C303 C -0.0902(14) 0.7685(5) 0.3576(6) 0.114(5) Uani 0.67 1 d PDU A 1
H30E H -0.1039 0.7973 0.3839 0.137 Uiso 0.67 1 calc PR A 1
H30F H -0.1682 0.7589 0.3410 0.137 Uiso 0.67 1 calc PR A 1
C304 C -0.0011(12) 0.7853(4) 0.3170(5) 0.123(4) Uani 0.67 1 d PDU A 1
H30G H -0.0437 0.7952 0.2839 0.147 Uiso 0.67 1 calc PR A 1
H30H H 0.0433 0.8172 0.3298 0.147 Uiso 0.67 1 calc PR A 1
C30A C 0.0851(17) 0.7586(10) 0.3560(6) 0.097(5) Uani 0.33 1 d PDU A 2
H30I H 0.1222 0.7945 0.3589 0.116 Uiso 0.33 1 calc PR A 2
H30J H 0.1364 0.7328 0.3757 0.116 Uiso 0.33 1 calc PR A 2
C30B C -0.0391(17) 0.7595(13) 0.3798(7) 0.088(6) Uani 0.33 1 d PDU A 2
H30K H -0.0469 0.7319 0.4078 0.105 Uiso 0.33 1 calc PR A 2
H30L H -0.0569 0.7951 0.3953 0.105 Uiso 0.33 1 calc PR A 2
C30C C -0.1209(17) 0.7480(10) 0.3353(8) 0.088(6) Uani 0.33 1 d PDU A 2
H30M H -0.1595 0.7125 0.3401 0.106 Uiso 0.33 1 calc PR A 2
H30N H -0.1849 0.7756 0.3331 0.106 Uiso 0.33 1 calc PR A 2
C30D C -0.0523(14) 0.7483(12) 0.2903(7) 0.112(6) Uani 0.33 1 d PDU A 2
H30O H -0.0665 0.7818 0.2701 0.134 Uiso 0.33 1 calc PR A 2
H30P H -0.0739 0.7176 0.2674 0.134 Uiso 0.33 1 calc PR A 2
O4 O 0.1149(4) 0.77137(12) 0.18874(13) 0.0617(10) Uani 1 1 d U . .
Li Li 0.1942(8) 0.7429(3) 0.2496(3) 0.0570(18) Uani 1 1 d U A .

loop_
_atom_site_aniso_label
_atom_site_aniso_U_11
_atom_site_aniso_U_22
_atom_site_aniso_U_33
_atom_site_aniso_U_23
_atom_site_aniso_U_13
_atom_site_aniso_U_12
Yb 0.01857(7) 0.02178(7) 0.02133(7) -0.00014(7) 0.00072(7) -0.00015(7)
N1 0.0198(16) 0.0210(15) 0.0245(18) 0.0004(12) 0.0037(13) 0.0003(12)
N2 0.0293(16) 0.0184(16) 0.0187(14) -0.0020(12) 0.0027(12) 0.0029(13)
N3 0.0215(15) 0.0277(15) 0.0203(15) 0.0028(12) -0.0013(14) -0.0044(12)
N4 0.0168(13) 0.0251(17) 0.0223(14) -0.0028(13) 0.0007(11) 0.0006(12)
C11 0.029(2) 0.023(2) 0.030(2) 0.0014(16) 0.0045(17) 0.0026(16)
C12 0.042(2) 0.018(2) 0.031(2) -0.0030(16) 0.0089(19) 0.0017(17)
C13 0.057(3) 0.034(2) 0.040(3) 0.0009(19) -0.002(2) -0.015(2)
C14 0.075(3) 0.039(2) 0.040(2) -0.0096(19) 0.015(3) 0.019(3)
C15 0.045(3) 0.032(2) 0.032(2) -0.0010(18) 0.003(2) 0.004(2)
C21 0.032(2) 0.025(2) 0.030(2) -0.0017(17) 0.0043(19) 0.0044(18)
C22 0.038(2) 0.031(2) 0.033(2) -0.0059(18) 0.006(2) -0.0046(19)
C23 0.058(3) 0.051(3) 0.030(2) -0.007(2) 0.013(2) -0.004(2)
C24 0.048(3) 0.068(3) 0.053(3) -0.028(2) -0.001(3) -0.010(3)
C25 0.079(4) 0.033(3) 0.065(3) -0.019(2) 0.022(3) 0.006(3)
C31 0.0222(17) 0.0277(19) 0.027(2) 0.0028(15) 0.0025(15) -0.0005(15)
C32 0.0200(18) 0.042(2) 0.026(2) -0.0045(19) 0.0016(18) -0.0069(15)
C33 0.041(3) 0.050(3) 0.037(3) -0.016(2) 0.006(2) -0.009(2)
C34 0.034(2) 0.039(2) 0.052(3) -0.003(2) 0.004(2) -0.0151(19)
C35 0.031(2) 0.073(4) 0.042(3) -0.007(2) -0.009(2) -0.008(2)
C41 0.0239(18) 0.034(2) 0.0210(19) 0.0059(16) -0.0022(15) 0.0001(15)
C42 0.026(2) 0.035(2) 0.035(2) 0.0007(18) -0.0054(17) -0.0047(17)
C43 0.027(2) 0.040(3) 0.058(3) 0.002(2) -0.008(2) -0.0088(19)
C44 0.027(2) 0.048(3) 0.031(2) 0.0054(19) -0.0061(17) -0.0039(19)
C45 0.036(2) 0.061(3) 0.043(3) -0.021(2) -0.004(2) 0.001(2)
C101 0.088(4) 0.051(3) 0.069(3) 0.016(3) -0.024(3) -0.015(3)
C102 0.081(4) 0.068(4) 0.149(6) 0.031(5) -0.027(4) -0.020(4)
C103 0.075(4) 0.103(6) 0.194(8) -0.019(6) 0.027(5) -0.020(4)
C104 0.098(5) 0.063(4) 0.103(4) 0.016(3) 0.029(4) -0.014(4)
C111 0.0246(17) 0.0152(17) 0.030(2) 0.0015(17) 0.0097(17) -0.0002(13)
C112 0.0205(17) 0.0167(19) 0.0254(19) 0.0024(15) 0.0009(15) 0.0011(15)
C113 0.029(2) 0.023(2) 0.025(2) -0.0006(16) -0.0019(17) -0.0015(17)
C114 0.024(2) 0.034(2) 0.027(2) 0.0004(17) -0.0024(17) -0.0024(17)
C115 0.036(2) 0.048(3) 0.023(2) -0.003(2) -0.0032(19) 0.003(2)
C116 0.044(3) 0.044(2) 0.032(2) -0.0069(18) -0.015(2) -0.003(2)
C117 0.024(2) 0.036(2) 0.048(3) -0.005(2) -0.0113(19) 0.0023(18)
C118 0.027(2) 0.022(2) 0.036(2) -0.0001(17) -0.0042(17) 0.0010(16)
C119 0.021(2) 0.028(2) 0.045(2) 0.0037(19) -0.0006(19) -0.0002(17)
C120 0.024(2) 0.029(2) 0.033(2) 0.0027(17) 0.0082(17) 0.0041(17)
C201 0.085(4) 0.058(3) 0.042(3) 0.002(2) 0.003(3) 0.005(3)
C202 0.087(4) 0.065(3) 0.057(3) -0.010(3) -0.012(3) 0.016(3)
C203 0.083(4) 0.047(3) 0.136(6) -0.001(3) -0.027(4) 0.007(3)
C204 0.061(3) 0.066(4) 0.102(5) -0.007(3) -0.013(3) -0.012(3)
C211 0.0229(18) 0.0246(19) 0.0165(18) 0.0038(15) 0.0015(14) -0.0021(15)
C212 0.0227(18) 0.0238(19) 0.0164(18) -0.0019(14) 0.0013(15) -0.0013(15)
C213 0.0212(19) 0.0235(19) 0.0189(19) 0.0035(15) 0.0004(16) -0.0047(15)
C214 0.037(2) 0.025(2) 0.035(2) 0.0023(17) 0.0022(19) -0.0024(18)
C215 0.060(3) 0.023(2) 0.041(3) 0.0060(18) 0.004(2) -0.0049(19)
C216 0.056(3) 0.034(2) 0.044(3) 0.0033(18) -0.003(2) -0.019(2)
C217 0.036(3) 0.046(3) 0.038(2) 0.002(2) -0.0019(19) -0.0154(19)
C218 0.026(2) 0.036(2) 0.023(2) 0.0065(17) -0.0009(16) -0.0075(16)
C219 0.018(2) 0.046(2) 0.030(2) -0.0016(18) 0.0029(17) -0.0071(17)
C220 0.0202(18) 0.031(2) 0.0214(19) 0.0002(16) -0.0007(15) 0.0038(15)
C311 0.0211(18) 0.0166(18) 0.0253(17) 0.0034(14) -0.0006(15) -0.0030(15)
C312 0.0179(17) 0.0144(18) 0.0244(18) -0.0008(14) 0.0010(15) -0.0026(14)
C313 0.0237(18) 0.0152(19) 0.0266(19) 0.0006(15) 0.0023(16) -0.0018(15)
C314 0.029(2) 0.031(2) 0.028(2) -0.0016(18) 0.0008(18) -0.0054(18)
C315 0.039(2) 0.045(3) 0.027(2) 0.005(2) -0.005(2) -0.008(2)
C316 0.045(2) 0.038(2) 0.019(2) -0.0024(17) 0.0010(18) -0.0111(19)
C317 0.044(3) 0.030(2) 0.025(2) -0.0050(17) 0.0094(18) -0.0071(18)
C318 0.030(2) 0.0177(19) 0.0262(19) -0.0009(15) 0.0045(16) -0.0052(15)
C319 0.0244(19) 0.032(2) 0.031(2) -0.0019(17) 0.0118(17) 0.0015(17)
C320 0.0206(18) 0.026(2) 0.030(2) 0.0026(16) -0.0007(16) 0.0011(15)
C401 0.163(8) 0.060(4) 0.121(6) -0.022(4) -0.073(5) -0.004(4)
C402 0.123(6) 0.070(4) 0.112(6) 0.026(4) -0.049(5) -0.033(4)
C403 0.097(4) 0.061(4) 0.091(5) 0.017(3) -0.010(4) -0.001(3)
C404 0.110(4) 0.043(3) 0.051(3) 0.006(2) -0.010(4) -0.014(4)
C411 0.0193(18) 0.028(2) 0.0162(18) 0.0025(15) -0.0023(15) 0.0016(15)
C412 0.0234(18) 0.0245(18) 0.0156(18) 0.0008(14) -0.0018(15) 0.0017(14)
C413 0.035(2) 0.0213(18) 0.0211(19) -0.0007(14) -0.0030(16) 0.0041(15)
C414 0.029(2) 0.025(2) 0.045(3) -0.0035(19) 0.001(2) 0.0021(17)
C415 0.048(3) 0.024(2) 0.072(4) -0.004(2) -0.001(2) -0.010(2)
C416 0.063(3) 0.022(2) 0.085(4) -0.016(2) 0.001(3) 0.000(3)
C417 0.051(3) 0.030(2) 0.064(3) -0.015(2) -0.003(2) 0.013(2)
C418 0.036(2) 0.027(2) 0.030(2) -0.0040(17) -0.0022(19) 0.0086(17)
C419 0.035(2) 0.031(2) 0.033(2) -0.0053(17) 0.0011(18) 0.0151(18)
C420 0.0183(19) 0.037(2) 0.023(2) 0.0023(17) 0.0025(17) 0.0027(16)
O1 0.070(2) 0.050(2) 0.068(2) 0.0071(18) -0.001(2) -0.0107(18)
O2 0.067(2) 0.0416(18) 0.054(2) 0.0018(15) 0.0053(18) 0.0001(16)
O3 0.081(2) 0.055(2) 0.068(2) -0.0001(17) 0.026(2) 0.008(2)
C301 0.100(7) 0.094(6) 0.057(5) 0.022(5) 0.022(5) 0.031(6)
C302 0.091(7) 0.070(6) 0.087(7) 0.006(5) 0.035(5) -0.001(6)
C303 0.119(10) 0.067(8) 0.157(13) 0.020(7) 0.083(9) 0.028(7)
C304 0.173(10) 0.057(6) 0.138(9) 0.033(5) 0.093(8) 0.043(6)
C30A 0.097(9) 0.125(13) 0.068(8) -0.008(11) 0.012(7) 0.010(14)
C30B 0.108(12) 0.077(14) 0.077(10) -0.020(12) 0.031(8) 0.011(14)
C30C 0.084(8) 0.075(13) 0.106(12) -0.032(11) 0.036(8) -0.023(10)
C30D 0.081(7) 0.166(17) 0.087(10) -0.020(13) 0.016(7) -0.005(13)
O4 0.094(3) 0.0350(17) 0.056(2) 0.0012(15) -0.013(2) -0.0103(19)
Li 0.073(5) 0.052(4) 0.045(4) -0.001(4) 0.003(3) -0.004(4)

loop_
_atom_type_symbol
_atom_type_description
_atom_type_scat_dispersion_real
_atom_type_scat_dispersion_imag
_atom_type_scat_source
C C 0.0033 0.0016 'International Tables Vol C Tables 4.2.6.8 and 6.1.1.4'
H H 0.0000 0.0000 'International Tables Vol C Tables 4.2.6.8 and 6.1.1.4'
O O 0.0106 0.0060 'International Tables Vol C Tables 4.2.6.8 and 6.1.1.4'
N N 0.0061 0.0033 'International Tables Vol C Tables 4.2.6.8 and 6.1.1.4'
Li Li -0.0003 0.0001 'International Tables Vol C Tables 4.2.6.8 and 6.1.1.4'
Yb Yb -0.3850 5.5486 'International Tables Vol C Tables 4.2.6.8 and 6.1.1.4'

loop_
_geom_angle_atom_site_label_1
_geom_angle_atom_site_label_2
_geom_angle_atom_site_label_3
_geom_angle
N3 Yb N4 120.91(10)
N3 Yb N1 99.63(10)
N4 Yb N1 111.39(10)
N3 Yb N2 103.72(10)
N4 Yb N2 100.35(9)
N1 Yb N2 122.10(10)
N3 Yb C211 132.20(11)
N4 Yb C211 90.78(10)
N1 Yb C211 100.27(11)
N2 Yb C211 30.67(10)
N3 Yb C411 97.36(11)
N4 Yb C411 30.51(10)
N1 Yb C411 139.38(11)
N2 Yb C411 88.69(10)
C211 Yb C411 94.96(11)
N3 Yb C212 134.85(10)
N4 Yb C212 103.28(10)
N1 Yb C212 69.85(11)
N2 Yb C212 56.13(10)
C211 Yb C212 30.48(10)
C411 Yb C212 119.48(10)
N3 Yb C111 92.54(10)
N4 Yb C111 136.76(11)
N1 Yb C111 29.69(11)
N2 Yb C111 96.75(11)
C211 Yb C111 84.18(11)
C411 Yb C111 167.26(11)
C212 Yb C111 56.16(11)
N3 Yb C311 30.01(10)
N4 Yb C311 96.73(10)
N1 Yb C311 94.36(10)
N2 Yb C311 129.21(10)
C211 Yb C311 159.86(10)
C411 Yb C311 82.56(10)
C212 Yb C311 157.94(11)
C111 Yb C311 102.55(10)
N3 Yb C112 105.71(10)
N4 Yb C112 133.36(10)
N1 Yb C112 55.12(10)
N2 Yb C112 67.69(10)
C211 Yb C112 55.33(10)
C411 Yb C112 150.05(10)
C212 Yb C112 31.69(10)
C111 Yb C112 29.93(11)
C311 Yb C112 126.43(10)
N3 Yb C412 67.99(10)
N4 Yb C412 55.07(10)
N1 Yb C412 137.99(10)
N2 Yb C412 99.91(10)
C211 Yb C412 117.98(10)
C411 Yb C412 29.76(10)
C212 Yb C412 146.94(10)
C111 Yb C412 156.85(10)
C311 Yb C412 54.34(10)
C112 Yb C412 165.00(10)
N3 Yb C312 54.60(10)
N4 Yb C312 68.03(10)
N1 Yb C312 108.61(10)
N2 Yb C312 128.16(10)
C211 Yb C312 148.77(10)
C411 Yb C312 55.10(10)
C212 Yb C312 170.31(10)
C111 Yb C312 127.02(11)
C311 Yb C312 29.09(10)
C112 Yb C312 154.77(10)
C412 Yb C312 30.94(10)
C111 N1 C11 115.5(3)
C111 N1 Yb 94.5(2)
C11 N1 Yb 135.7(2)
C211 N2 C21 120.9(3)
C211 N2 Yb 91.0(2)
C21 N2 Yb 123.6(2)
C311 N3 C31 121.1(3)
C311 N3 Yb 95.9(2)
C31 N3 Yb 124.4(2)
C411 N4 C41 120.5(3)
C411 N4 Yb 93.48(19)
C41 N4 Yb 123.1(2)
N1 C11 C12 114.9(3)
N1 C11 H11A 108.6
C12 C11 H11A 108.6
N1 C11 H11B 108.6
C12 C11 H11B 108.6
H11A C11 H11B 107.5
C13 C12 C15 110.9(3)
C13 C12 C11 110.9(3)
C15 C12 C11 110.1(3)
C13 C12 C14 109.2(3)
C15 C12 C14 108.5(3)
C11 C12 C14 107.2(3)
C12 C13 H13A 109.5
C12 C13 H13B 109.5
H13A C13 H13B 109.5
C12 C13 H13C 109.5
H13A C13 H13C 109.5
H13B C13 H13C 109.5
C12 C14 H14A 109.5
C12 C14 H14B 109.5
H14A C14 H14B 109.5
C12 C14 H14C 109.5
H14A C14 H14C 109.5
H14B C14 H14C 109.5
C12 C15 H15A 109.5
C12 C15 H15B 109.5
H15A C15 H15B 109.5
C12 C15 H15C 109.5
H15A C15 H15C 109.5
H15B C15 H15C 109.5
N2 C21 C22 116.5(3)
N2 C21 H21A 108.2
C22 C21 H21A 108.2
N2 C21 H21B 108.2
C22 C21 H21B 108.2
H21A C21 H21B 107.3
C23 C22 C24 109.3(4)
C23 C22 C21 112.6(3)
C24 C22 C21 110.0(3)
C23 C22 C25 108.9(4)
C24 C22 C25 110.4(4)
C21 C22 C25 105.7(3)
C22 C23 H23A 109.5
C22 C23 H23B 109.5
H23A C23 H23B 109.5
C22 C23 H23C 109.5
H23A C23 H23C 109.5
H23B C23 H23C 109.5
C22 C24 H24A 109.5
C22 C24 H24B 109.5
H24A C24 H24B 109.5
C22 C24 H24C 109.5
H24A C24 H24C 109.5
H24B C24 H24C 109.5
C22 C25 H25A 109.5
C22 C25 H25B 109.5
H25A C25 H25B 109.5
C22 C25 H25C 109.5
H25A C25 H25C 109.5
H25B C25 H25C 109.5
N3 C31 C32 116.0(3)
N3 C31 H31A 108.3
C32 C31 H31A 108.3
N3 C31 H31B 108.3
C32 C31 H31B 108.3
H31A C31 H31B 107.4
C35 C32 C33 110.7(4)
C35 C32 C34 109.7(3)
C33 C32 C34 109.0(3)
C35 C32 C31 107.5(3)
C33 C32 C31 109.0(3)
C34 C32 C31 111.0(3)
C32 C33 H33A 109.5
C32 C33 H33B 109.5
H33A C33 H33B 109.5
C32 C33 H33C 109.5
H33A C33 H33C 109.5
H33B C33 H33C 109.5
C32 C34 H34A 109.5
C32 C34 H34B 109.5
H34A C34 H34B 109.5
C32 C34 H34C 109.5
H34A C34 H34C 109.5
H34B C34 H34C 109.5
C32 C35 H35A 109.5
C32 C35 H35B 109.5
H35A C35 H35B 109.5
C32 C35 H35C 109.5
H35A C35 H35C 109.5
H35B C35 H35C 109.5
N4 C41 C42 117.8(3)
N4 C41 H41A 107.9
C42 C41 H41A 107.9
N4 C41 H41B 107.9
C42 C41 H41B 107.9
H41A C41 H41B 107.2
C44 C42 C43 109.5(3)
C44 C42 C45 108.5(4)
C43 C42 C45 110.1(4)
C44 C42 C41 111.4(3)
C43 C42 C41 106.9(3)
C45 C42 C41 110.4(3)
C42 C43 H43A 109.5
C42 C43 H43B 109.5
H43A C43 H43B 109.5
C42 C43 H43C 109.5
H43A C43 H43C 109.5
H43B C43 H43C 109.5
C42 C44 H44A 109.5
C42 C44 H44B 109.5
H44A C44 H44B 109.5
C42 C44 H44C 109.5
H44A C44 H44C 109.5
H44B C44 H44C 109.5
C42 C45 H45A 109.5
C42 C45 H45B 109.5
H45A C45 H45B 109.5
C42 C45 H45C 109.5
H45A C45 H45C 109.5
H45B C45 H45C 109.5
O1 C101 C102 105.9(6)
O1 C101 H10A 110.6
C102 C101 H10A 110.6
O1 C101 H10B 110.6
C102 C101 H10B 110.6
H10A C101 H10B 108.7
C101 C102 C103 105.7(6)
C101 C102 H10C 110.6
C103 C102 H10C 110.6
C101 C102 H10D 110.6
C103 C102 H10D 110.6
H10C C102 H10D 108.7
C102 C103 C104 105.9(6)
C102 C103 H10E 110.6
C104 C103 H10E 110.6
C102 C103 H10F 110.6
C104 C103 H10F 110.6
H10E C103 H10F 108.7
O1 C104 C103 105.4(6)
O1 C104 H10G 110.7
C103 C104 H10G 110.7
O1 C104 H10H 110.7
C103 C104 H10H 110.7
H10G C104 H10H 108.8
N1 C111 C112 118.4(3)
N1 C111 C120 124.4(4)
C112 C111 C120 117.1(4)
N1 C111 Yb 55.79(17)
C112 C111 Yb 78.0(2)
C120 C111 Yb 137.7(2)
C113 C112 C111 120.2(3)
C113 C112 C212 118.3(3)
C111 C112 C212 121.2(3)
C113 C112 Yb 135.7(3)
C111 C112 Yb 72.1(2)
C212 C112 Yb 71.0(2)
C114 C113 C112 122.7(3)
C114 C113 C118 117.3(4)
C112 C113 C118 119.9(4)
C115 C114 C113 121.6(4)
C115 C114 H114 119.2
C113 C114 H114 119.2
C114 C115 C116 120.8(4)
C114 C115 H115 119.6
C116 C115 H115 119.6
C117 C116 C115 119.7(4)
C117 C116 H116 120.2
C115 C116 H116 120.2
C116 C117 C118 120.9(4)
C116 C117 H117 119.6
C118 C117 H117 119.6
C119 C118 C117 121.5(4)
C119 C118 C113 118.8(4)
C117 C118 C113 119.7(4)
C120 C119 C118 121.9(4)
C120 C119 H119 119.0
C118 C119 H119 119.0
C119 C120 C111 121.9(4)
C119 C120 H120 119.1
C111 C120 H120 119.1
O2 C201 C202 107.1(4)
O2 C201 H20A 110.3
C202 C201 H20A 110.3
O2 C201 H20B 110.3
C202 C201 H20B 110.3
H20A C201 H20B 108.6
C203 C202 C201 101.3(5)
C203 C202 H20C 111.5
C201 C202 H20C 111.5
C203 C202 H20D 111.5
C201 C202 H20D 111.5
H20C C202 H20D 109.3
C202 C203 C204 106.2(5)
C202 C203 H20E 110.5
C204 C203 H20E 110.5
C202 C203 H20F 110.5
C204 C203 H20F 110.5
H20E C203 H20F 108.7
O2 C204 C203 104.9(5)
O2 C204 H20G 110.8
C203 C204 H20G 110.8
O2 C204 H20H 110.8
C203 C204 H20H 110.8
H20G C204 H20H 108.8
N2 C211 C212 117.5(3)
N2 C211 C220 125.1(3)
C212 C211 C220 117.2(3)
N2 C211 Yb 58.33(16)
C212 C211 Yb 76.2(2)
C220 C211 Yb 133.5(2)
C211 C212 C213 119.7(3)
C211 C212 C112 120.9(3)
C213 C212 C112 118.9(3)
C211 C212 Yb 73.4(2)
C213 C212 Yb 127.7(2)
C112 C212 Yb 77.3(2)
C214 C213 C218 117.4(3)
C214 C213 C212 122.4(3)
C218 C213 C212 120.2(3)
C215 C214 C213 121.3(4)
C215 C214 H214 119.3
C213 C214 H214 119.3
C214 C215 C216 120.5(4)
C214 C215 H215 119.7
C216 C215 H215 119.7
C217 C216 C215 120.1(4)
C217 C216 H216 120.0
C215 C216 H216 120.0
C216 C217 C218 120.9(4)
C216 C217 H217 119.6
C218 C217 H217 119.6
C219 C218 C217 122.0(3)
C219 C218 C213 118.2(3)
C217 C218 C213 119.7(4)
C220 C219 C218 122.0(3)
C220 C219 H219 119.0
C218 C219 H219 119.0
C219 C220 C211 122.2(4)
C219 C220 H220 118.9
C211 C220 H220 118.9
N3 C311 C312 118.4(3)
N3 C311 C320 123.9(3)
C312 C311 C320 117.6(3)
N3 C311 Yb 54.07(17)
C312 C311 Yb 79.7(2)
C320 C311 Yb 136.5(2)
C311 C312 C313 120.8(3)
C311 C312 C412 121.0(3)
C313 C312 C412 117.3(3)
C311 C312 Yb 71.23(19)
C313 C312 Yb 137.6(2)
C412 C312 Yb 73.77(19)
C314 C313 C312 122.8(3)
C314 C313 C318 117.4(3)
C312 C313 C318 119.8(3)
C315 C314 C313 121.4(4)
C315 C314 H314 119.3
C313 C314 H314 119.3
C314 C315 C316 120.7(4)
C314 C315 H315 119.6
C316 C315 H315 119.6
C317 C316 C315 119.6(4)
C317 C316 H316 120.2
C315 C316 H316 120.2
C316 C317 C318 121.1(4)
C316 C317 H317 119.4
C318 C317 H317 119.4
C317 C318 C319 122.3(3)
C317 C318 C313 119.7(3)
C319 C318 C313 118.0(3)
C320 C319 C318 121.6(3)
C320 C319 H319 119.2
C318 C319 H319 119.2
C319 C320 C311 122.1(3)
C319 C320 H320 118.9
C311 C320 H320 118.9
O4 C401 C402 108.9(5)
O4 C401 H40A 109.9
C402 C401 H40A 109.9
O4 C401 H40B 109.9
C402 C401 H40B 109.9
H40A C401 H40B 108.3
C401 C402 C403 105.7(5)
C401 C402 H40C 110.6
C403 C402 H40C 110.6
C401 C402 H40D 110.6
C403 C402 H40D 110.6
H40C C402 H40D 108.7
C402 C403 C404 104.3(5)
C402 C403 H40E 110.9
C404 C403 H40E 110.9
C402 C403 H40F 110.9
C404 C403 H40F 110.9
H40E C403 H40F 108.9
O4 C404 C403 106.3(5)
O4 C404 H40G 110.5
C403 C404 H40G 110.5
O4 C404 H40H 110.5
C403 C404 H40H 110.5
H40G C404 H40H 108.7
N4 C411 C412 117.7(3)
N4 C411 C420 125.1(3)
C412 C411 C420 117.1(3)
N4 C411 Yb 56.00(16)
C412 C411 Yb 79.4(2)
C420 C411 Yb 133.3(2)
C411 C412 C413 120.1(3)
C411 C412 C312 122.3(3)
C413 C412 C312 117.1(3)
C411 C412 Yb 70.8(2)
C413 C412 Yb 134.7(2)
C312 C412 Yb 75.29(19)
C414 C413 C412 121.5(3)
C414 C413 C418 117.8(3)
C412 C413 C418 120.7(3)
C415 C414 C413 120.7(4)
C415 C414 H414 119.6
C413 C414 H414 119.6
C414 C415 C416 120.4(4)
C414 C415 H415 119.8
C416 C415 H415 119.8
C417 C416 C415 120.5(4)
C417 C416 H416 119.7
C415 C416 H416 119.7
C416 C417 C418 121.4(4)
C416 C417 H417 119.3
C418 C417 H417 119.3
C419 C418 C417 123.0(4)
C419 C418 C413 117.8(3)
C417 C418 C413 119.1(4)
C420 C419 C418 121.7(4)
C420 C419 H419 119.2
C418 C419 H419 119.2
C419 C420 C411 122.4(4)
C419 C420 H420 118.8
C411 C420 H420 118.8
C104 O1 C101 108.1(4)
C104 O1 Li 123.3(4)
C101 O1 Li 128.4(4)
C201 O2 C204 108.8(4)
C201 O2 Li 125.3(4)
C204 O2 Li 125.8(4)
C30A O3 C304 69.7(11)
C30A O3 C301 50.9(11)
C304 O3 C301 103.7(6)
C30A O3 C30D 107.1(11)
C304 O3 C30D 52.0(10)
C301 O3 C30D 102.3(11)
C30A O3 Li 133.7(10)
C304 O3 Li 126.0(5)
C301 O3 Li 129.1(5)
C30D O3 Li 115.8(8)
C302 C301 O3 109.1(7)
C302 C301 H30A 109.9
O3 C301 H30A 109.9
C302 C301 H30B 109.9
O3 C301 H30B 109.9
H30A C301 H30B 108.3
C301 C302 C303 108.0(9)
C301 C302 H30C 110.1
C303 C302 H30C 110.1
C301 C302 H30D 110.1
C303 C302 H30D 110.1
H30C C302 H30D 108.4
C302 C303 C304 103.8(9)
C302 C303 H30E 111.0
C304 C303 H30E 111.0
C302 C303 H30F 111.0
C304 C303 H30F 111.0
H30E C303 H30F 109.0
O3 C304 C303 110.7(8)
O3 C304 H30G 109.5
C303 C304 H30G 109.5
O3 C304 H30H 109.5
C303 C304 H30H 109.5
H30G C304 H30H 108.1
O3 C30A C30B 110.0(13)
O3 C30A H30I 109.7
C30B C30A H30I 109.7
O3 C30A H30J 109.7
C30B C30A H30J 109.7
H30I C30A H30J 108.2
C30C C30B C30A 104.9(14)
C30C C30B H30K 110.8
C30A C30B H30K 110.8
C30C C30B H30L 110.8
C30A C30B H30L 110.8
H30K C30B H30L 108.8
C30D C30C C30B 106.7(15)
C30D C30C H30M 110.4
C30B C30C H30M 110.4
C30D C30C H30N 110.4
C30B C30C H30N 110.4
H30M C30C H30N 108.6
C30C C30D O3 108.0(13)
C30C C30D H30O 110.1
O3 C30D H30O 110.1
C30C C30D H30P 110.1
O3 C30D H30P 110.1
H30O C30D H30P 108.4
C404 O4 C401 105.2(4)
C404 O4 Li 126.7(4)
C401 O4 Li 127.4(4)
O4 Li O3 106.7(5)
O4 Li O1 109.7(4)
O3 Li O1 114.4(4)
O4 Li O2 105.8(4)
O3 Li O2 109.4(4)
O1 Li O2 110.5(5)

loop_
_geom_bond_atom_site_label_1
_geom_bond_atom_site_label_2
_geom_bond_distance
Yb N3 2.227(3)
Yb N4 2.252(2)
Yb N1 2.262(3)
Yb N2 2.281(3)
Yb C211 2.680(3)
Yb C411 2.711(3)
Yb C212 2.716(4)
Yb C111 2.727(4)
Yb C311 2.735(3)
Yb C112 2.803(4)
Yb C412 2.821(4)
Yb C312 2.842(3)
N1 C111 1.355(5)
N1 C11 1.462(4)
N2 C211 1.367(4)
N2 C21 1.469(5)
N3 C311 1.375(4)
N3 C31 1.455(4)
N4 C411 1.379(5)
N4 C41 1.451(4)
C11 C12 1.535(5)
C11 H11A 0.9900
C11 H11B 0.9900
C12 C13 1.512(5)
C12 C15 1.523(5)
C12 C14 1.537(5)
C13 H13A 0.9800
C13 H13B 0.9800
C13 H13C 0.9800
C14 H14A 0.9800
C14 H14B 0.9800
C14 H14C 0.9800
C15 H15A 0.9800
C15 H15B 0.9800
C15 H15C 0.9800
C21 C22 1.543(5)
C21 H21A 0.9900
C21 H21B 0.9900
C22 C23 1.513(6)
C22 C24 1.515(6)
C22 C25 1.547(6)
C23 H23A 0.9800
C23 H23B 0.9800
C23 H23C 0.9800
C24 H24A 0.9800
C24 H24B 0.9800
C24 H24C 0.9800
C25 H25A 0.9800
C25 H25B 0.9800
C25 H25C 0.9800
C31 C32 1.547(5)
C31 H31A 0.9900
C31 H31B 0.9900
C32 C35 1.520(5)
C32 C33 1.525(5)
C32 C34 1.532(5)
C33 H33A 0.9800
C33 H33B 0.9800
C33 H33C 0.9800
C34 H34A 0.9800
C34 H34B 0.9800
C34 H34C 0.9800
C35 H35A 0.9800
C35 H35B 0.9800
C35 H35C 0.9800
C41 C42 1.546(5)
C41 H41A 0.9900
C41 H41B 0.9900
C42 C44 1.523(5)
C42 C43 1.525(5)
C42 C45 1.533(6)
C43 H43A 0.9800
C43 H43B 0.9800
C43 H43C 0.9800
C44 H44A 0.9800
C44 H44B 0.9800
C44 H44C 0.9800
C45 H45A 0.9800
C45 H45B 0.9800
C45 H45C 0.9800
C101 O1 1.439(6)
C101 C102 1.485(8)
C101 H10A 0.9900
C101 H10B 0.9900
C102 C103 1.499(10)
C102 H10C 0.9900
C102 H10D 0.9900
C103 C104 1.505(9)
C103 H10E 0.9900
C103 H10F 0.9900
C104 O1 1.421(6)
C104 H10G 0.9900
C104 H10H 0.9900
C111 C112 1.430(5)
C111 C120 1.448(5)
C112 C113 1.428(5)
C112 C212 1.510(5)
C113 C114 1.409(5)
C113 C118 1.430(5)
C114 C115 1.363(5)
C114 H114 0.9500
C115 C116 1.400(6)
C115 H115 0.9500
C116 C117 1.365(6)
C116 H116 0.9500
C117 C118 1.410(5)
C117 H117 0.9500
C118 C119 1.405(5)
C119 C120 1.353(5)
C119 H119 0.9500
C120 H120 0.9500
C201 O2 1.441(6)
C201 C202 1.509(7)
C201 H20A 0.9900
C201 H20B 0.9900
C202 C203 1.475(7)
C202 H20C 0.9900
C202 H20D 0.9900
C203 C204 1.491(8)
C203 H20E 0.9900
C203 H20F 0.9900
C204 O2 1.445(6)
C204 H20G 0.9900
C204 H20H 0.9900
C211 C212 1.419(5)
C211 C220 1.448(5)
C212 C213 1.443(5)
C213 C214 1.415(5)
C213 C218 1.427(5)
C214 C215 1.377(5)
C214 H214 0.9500
C215 C216 1.400(6)
C215 H215 0.9500
C216 C217 1.360(6)
C216 H216 0.9500
C217 C218 1.417(5)
C217 H217 0.9500
C218 C219 1.409(5)
C219 C220 1.348(5)
C219 H219 0.9500
C220 H220 0.9500
C311 C312 1.405(5)
C311 C320 1.432(5)
C312 C313 1.429(5)
C312 C412 1.511(5)
C313 C314 1.395(5)
C313 C318 1.430(5)
C314 C315 1.386(5)
C314 H314 0.9500
C315 C316 1.388(6)
C315 H315 0.9500
C316 C317 1.361(5)
C316 H316 0.9500
C317 C318 1.409(5)
C317 H317 0.9500
C318 C319 1.414(5)
C319 C320 1.356(5)
C319 H319 0.9500
C320 H320 0.9500
C401 O4 1.433(7)
C401 C402 1.463(9)
C401 H40A 0.9900
C401 H40B 0.9900
C402 C403 1.487(8)
C402 H40C 0.9900
C402 H40D 0.9900
C403 C404 1.491(8)
C403 H40E 0.9900
C403 H40F 0.9900
C404 O4 1.428(5)
C404 H40G 0.9900
C404 H40H 0.9900
C411 C412 1.425(5)
C411 C420 1.436(5)
C412 C413 1.428(5)
C413 C414 1.423(5)
C413 C418 1.430(5)
C414 C415 1.385(6)
C414 H414 0.9500
C415 C416 1.397(6)
C415 H415 0.9500
C416 C417 1.350(7)
C416 H416 0.9500
C417 C418 1.419(6)
C417 H417 0.9500
C418 C419 1.411(5)
C419 C420 1.362(5)
C419 H419 0.9500
C420 H420 0.9500
O1 Li 1.926(9)
O2 Li 1.929(9)
O3 C30A 1.292(14)
O3 C304 1.375(9)
O3 C301 1.484(8)
O3 C30D 1.518(15)
O3 Li 1.922(9)
C301 C302 1.405(12)
C301 H30A 0.9900
C301 H30B 0.9900
C302 C303 1.457(13)
C302 H30C 0.9900
C302 H30D 0.9900
C303 C304 1.484(13)
C303 H30E 0.9900
C303 H30F 0.9900
C304 H30G 0.9900
C304 H30H 0.9900
C30A C30B 1.503(18)
C30A H30I 0.9900
C30A H30J 0.9900
C30B C30C 1.471(18)
C30B H30K 0.9900
C30B H30L 0.9900
C30C C30D 1.365(18)
C30C H30M 0.9900
C30C H30N 0.9900
C30D H30O 0.9900
C30D H30P 0.9900
O4 Li 1.905(9)
